data_2234108
loop_
_publ_author_name
'Ghorbanloo, Massomeh'
'Shahbakhsh, Nahid'
'Choquesillo-Lazarte, Duane'

_publ_section_title
;
 <i>trans</i>-Diaquabis(<small>L</small>-phenylalaninato-\k^2^<i>N</i>,<i>O</i>)nickel(II)
;
_journal_coeditor_code BR2191
_journal_issue 4
_journal_name_full 'Acta Crystallographica Section E'
_journal_page_first m446
_journal_paper_doi 10.1107/S160053681201080X
_journal_volume 68
_journal_year 2012
_chemical_formula_iupac '[Ni (C9 H10 N1 O2)2 (H2 O)2]'
_chemical_formula_moiety 'C18 H24 N2 Ni O6'
_chemical_formula_sum 'C18 H24 N2 Ni O6'
_chemical_formula_weight 423.10
_chemical_name_systematic
;
<i>trans</i>-Diaquabis(<i>L</i>-phenylalaninato-
\k^2^<i>N</i>,<i>O</i>)nickel(II)
;
_space_group_IT_number 4
_symmetry_cell_setting monoclinic
_symmetry_space_group_name_Hall 'P 2yb'
_symmetry_space_group_name_H-M 'P 1 21 1'
_atom_sites_solution_hydrogens geom
_atom_sites_solution_primary direct
_atom_sites_solution_secondary difmap
_audit_creation_method SHELXL-97
_cell_angle_alpha 90.00
_cell_angle_beta 105.9950(10)
_cell_angle_gamma 90.00
_cell_formula_units_Z 2
_cell_length_a 4.8272(5)
_cell_length_b 32.617(4)
_cell_length_c 6.0585(7)
_cell_measurement_reflns_used 7357
_cell_measurement_temperature 100(2)
_cell_measurement_theta_max 27.834
_cell_measurement_theta_min 2.498
_cell_volume 916.97(18)
_computing_cell_refinement 'SAINT (Bruker, 2010)'
_computing_data_collection 'APEX2 (Bruker, 2010)'
_computing_data_reduction 'SAINT (Bruker, 2010)'
_computing_molecular_graphics 'ORTEP-3 (Farrugia, 1997)'
_computing_publication_material 'publCIF (Westrip, 2010)'
_computing_structure_refinement 'SHELXL97 (Sheldrick, 2008)'
_computing_structure_solution 'SHELXS97 (Sheldrick, 2008)'
_diffrn_ambient_temperature 100(2)
_diffrn_measured_fraction_theta_full 1.000
_diffrn_measured_fraction_theta_max 1.000
_diffrn_measurement_device_type 'Bruker SMART APEX'
_diffrn_measurement_method '\f and \w scans'
_diffrn_radiation_monochromator graphite
_diffrn_radiation_source 'fine-focus sealed tube'
_diffrn_radiation_type MoK\a
_diffrn_radiation_wavelength 0.71073
_diffrn_reflns_av_R_equivalents 0.0203
_diffrn_reflns_av_sigmaI/netI 0.0305
_diffrn_reflns_limit_h_max 5
_diffrn_reflns_limit_h_min -5
_diffrn_reflns_limit_k_max 38
_diffrn_reflns_limit_k_min -38
_diffrn_reflns_limit_l_max 7
_diffrn_reflns_limit_l_min -7
_diffrn_reflns_number 8826
_diffrn_reflns_theta_full 24.99
_diffrn_reflns_theta_max 24.99
_diffrn_reflns_theta_min 1.25
_exptl_absorpt_coefficient_mu 1.096
_exptl_absorpt_correction_T_max 0.8528
_exptl_absorpt_correction_T_min 0.6325
_exptl_absorpt_correction_type multi-scan
_exptl_absorpt_process_details '(SADABS; Bruker, 2008)'
_exptl_crystal_colour 'pale blue'
_exptl_crystal_density_diffrn 1.532
_exptl_crystal_density_method 'not measured'
_exptl_crystal_description block
_exptl_crystal_F_000 444
_exptl_crystal_size_max 0.46
_exptl_crystal_size_mid 0.15
_exptl_crystal_size_min 0.15
_refine_diff_density_max 0.432
_refine_diff_density_min -0.217
_refine_ls_abs_structure_details 'Flack (1983), 1567 Friedel pairs'
_refine_ls_abs_structure_Flack -0.003(10)
_refine_ls_extinction_method none
_refine_ls_goodness_of_fit_ref 1.062
_refine_ls_hydrogen_treatment mixed
_refine_ls_matrix_type full
_refine_ls_number_parameters 256
_refine_ls_number_reflns 3214
_refine_ls_number_restraints 5
_refine_ls_restrained_S_all 1.062
_refine_ls_R_factor_all 0.0237
_refine_ls_R_factor_gt 0.0232
_refine_ls_shift/su_max 0.000
_refine_ls_shift/su_mean 0.000
_refine_ls_structure_factor_coef Fsqd
_refine_ls_weighting_details 'calc w=1/[\s^2^(Fo^2^)+(0.0344P)^2^+0.0026P] where P=(Fo^2^+2Fc^2^)/3'
_refine_ls_weighting_scheme calc
_refine_ls_wR_factor_gt 0.0577
_refine_ls_wR_factor_ref 0.0580
_reflns_number_gt 3157
_reflns_number_total 3214
_reflns_threshold_expression I>2\s(I)
_cod_data_source_file br2191.cif
_cod_data_source_block I
_cod_original_sg_symbol_H-M 'P 21'
_cod_database_code 2234108
_cod_database_fobs_code 2234108

loop_
_symmetry_equiv_pos_as_xyz
'x, y, z'
'-x, y+1/2, -z'

loop_
_atom_site_type_symbol
_atom_site_label
_atom_site_fract_x
_atom_site_fract_y
_atom_site_fract_z
_atom_site_U_iso_or_equiv
_atom_site_adp_type
_atom_site_calc_flag
_atom_site_refinement_flags
_atom_site_occupancy
_atom_site_symmetry_multiplicity
Ni Ni1 0.28611(5) 0.648490(11) 0.40794(4) 0.01552(8) Uani d . 1 1
O O1 0.4353(3) 0.62803(5) 0.1433(3) 0.0176(3) Uani d . 1 1
C C2 0.3680(5) 0.59137(6) 0.0787(4) 0.0154(5) Uani d . 1 1
O O3 0.4153(4) 0.57545(5) -0.0940(3) 0.0208(4) Uani d . 1 1
C C4 0.2425(5) 0.56442(7) 0.2377(4) 0.0187(5) Uani d . 1 1
H H4 0.4108 0.5512 0.3495 0.022 Uiso calc R 1 1
N N5 0.1012(4) 0.59095(5) 0.3755(3) 0.0166(4) Uani d . 1 1
H H5A 0.1239 0.5796 0.5184 0.020 Uiso calc R 1 1
H H5B -0.0929 0.5929 0.3038 0.020 Uiso calc R 1 1
C C6 0.0588(5) 0.52992(7) 0.1089(4) 0.0213(5) Uani d . 1 1
H H6A 0.1709 0.5153 0.0189 0.026 Uiso calc R 1 1
H H6B -0.1116 0.5421 -0.0019 0.026 Uiso calc R 1 1
C C7 -0.0470(5) 0.49844(7) 0.2534(4) 0.0212(5) Uani d . 1 1
C C8 -0.2788(5) 0.47360(8) 0.1455(4) 0.0245(5) Uani d . 1 1
H H8 -0.3693 0.4773 -0.0136 0.029 Uiso calc R 1 1
C C9 -0.3811(6) 0.44351(9) 0.2643(5) 0.0285(6) Uani d . 1 1
H H9 -0.5387 0.4268 0.1864 0.034 Uiso calc R 1 1
C C10 -0.2533(6) 0.43785(8) 0.4970(5) 0.0262(6) Uani d . 1 1
H H10 -0.3241 0.4175 0.5794 0.031 Uiso calc R 1 1
C C11 -0.0218(6) 0.46217(7) 0.6083(4) 0.0249(5) Uani d . 1 1
H H11 0.0675 0.4584 0.7675 0.030 Uiso calc R 1 1
C C12 0.0812(5) 0.49241(7) 0.4865(4) 0.0233(5) Uani d . 1 1
H H12 0.2402 0.5089 0.5640 0.028 Uiso calc R 1 1
O O13 -0.0828(4) 0.67531(5) 0.1807(3) 0.0190(3) Uani d D 1 1
H H13A -0.231(4) 0.6608(7) 0.133(4) 0.023 Uiso d D 1 1
H H13B -0.042(6) 0.6837(8) 0.059(3) 0.023 Uiso d D 1 1
O O21 0.1315(3) 0.66878(5) 0.6664(3) 0.0173(3) Uani d . 1 1
C C22 0.2192(5) 0.70390(7) 0.7484(4) 0.0170(5) Uani d . 1 1
O O23 0.1545(4) 0.72004(5) 0.9143(3) 0.0215(4) Uani d . 1 1
C C24 0.4021(5) 0.72964(7) 0.6278(4) 0.0177(5) Uani d . 1 1
H H24 0.5846 0.7379 0.7437 0.021 Uiso calc R 1 1
N N25 0.4761(4) 0.70600(5) 0.4425(3) 0.0169(4) Uani d . 1 1
H H25A 0.6730 0.7032 0.4760 0.020 Uiso calc R 1 1
H H25B 0.4138 0.7200 0.3060 0.020 Uiso calc R 1 1
C C26 0.2290(5) 0.76835(7) 0.5355(4) 0.0218(5) Uani d . 1 1
H H26A 0.0524 0.7601 0.4164 0.026 Uiso calc R 1 1
H H26B 0.1680 0.7813 0.6623 0.026 Uiso calc R 1 1
C C27 0.3862(5) 0.80002(7) 0.4338(4) 0.0198(5) Uani d . 1 1
C C28 0.6211(5) 0.82146(7) 0.5734(4) 0.0220(5) Uani d . 1 1
H H28 0.6866 0.8153 0.7326 0.026 Uiso calc R 1 1
C C29 0.7596(6) 0.85182(8) 0.4812(5) 0.0255(6) Uani d . 1 1
H H29 0.9187 0.8662 0.5773 0.031 Uiso calc R 1 1
C C30 0.6654(6) 0.86095(8) 0.2499(5) 0.0274(7) Uani d . 1 1
H H30 0.7605 0.8815 0.1868 0.033 Uiso calc R 1 1
C C31 0.4317(6) 0.84014(8) 0.1094(4) 0.0278(6) Uani d . 1 1
H H31 0.3651 0.8467 -0.0492 0.033 Uiso calc R 1 1
C C32 0.2955(5) 0.80967(7) 0.2019(4) 0.0239(5) Uani d . 1 1
H H32 0.1377 0.7952 0.1046 0.029 Uiso calc R 1 1
O O33 0.6519(4) 0.62138(5) 0.6364(3) 0.0187(3) Uani d D 1 1
H H33A 0.592(6) 0.6108(8) 0.740(4) 0.022 Uiso d D 1 1
H H33B 0.792(4) 0.6368(6) 0.684(4) 0.022 Uiso d D 1 1

loop_
_atom_site_aniso_label
_atom_site_aniso_U_11
_atom_site_aniso_U_22
_atom_site_aniso_U_33
_atom_site_aniso_U_12
_atom_site_aniso_U_13
_atom_site_aniso_U_23
Ni1 0.01495(13) 0.01567(13) 0.01611(13) -0.00181(13) 0.00456(9) 0.00010(13)
O1 0.0157(8) 0.0181(8) 0.0192(8) -0.0020(6) 0.0051(6) 0.0016(7)
C2 0.0127(11) 0.0169(12) 0.0149(12) 0.0017(9) 0.0011(9) 0.0025(9)
O3 0.0238(9) 0.0194(8) 0.0224(9) -0.0007(7) 0.0120(7) 0.0004(7)
C4 0.0191(12) 0.0182(12) 0.0197(12) -0.0010(9) 0.0067(10) -0.0008(9)
N5 0.0181(10) 0.0161(10) 0.0156(9) -0.0020(8) 0.0044(8) -0.0015(7)
C6 0.0250(13) 0.0195(12) 0.0186(12) -0.0010(10) 0.0048(10) -0.0007(9)
C7 0.0235(13) 0.0177(12) 0.0253(13) 0.0015(10) 0.0118(10) -0.0026(9)
C8 0.0250(13) 0.0251(13) 0.0228(13) 0.0014(10) 0.0054(10) -0.0018(10)
C9 0.0239(15) 0.0243(14) 0.0378(16) -0.0079(11) 0.0092(12) -0.0063(12)
C10 0.0332(16) 0.0180(13) 0.0329(15) -0.0034(11) 0.0184(13) -0.0009(11)
C11 0.0310(14) 0.0197(12) 0.0251(13) 0.0021(11) 0.0098(11) 0.0016(10)
C12 0.0234(13) 0.0182(12) 0.0279(13) -0.0034(10) 0.0065(11) -0.0037(10)
O13 0.0169(8) 0.0235(9) 0.0168(9) -0.0037(7) 0.0051(7) 0.0035(7)
O21 0.0198(8) 0.0170(8) 0.0162(8) -0.0034(7) 0.0069(7) -0.0011(6)
C22 0.0131(11) 0.0197(12) 0.0174(12) 0.0010(9) 0.0030(9) 0.0026(9)
O23 0.0298(10) 0.0194(9) 0.0180(9) -0.0024(7) 0.0111(7) 0.0001(7)
C24 0.0178(12) 0.0155(11) 0.0207(12) -0.0008(9) 0.0068(10) -0.0002(9)
N25 0.0171(10) 0.0159(10) 0.0184(10) -0.0017(8) 0.0064(8) -0.0004(7)
C26 0.0200(12) 0.0211(12) 0.0260(12) 0.0023(10) 0.0093(10) 0.0026(10)
C27 0.0215(12) 0.0148(11) 0.0253(13) 0.0037(10) 0.0101(10) -0.0005(9)
C28 0.0233(12) 0.0212(12) 0.0221(12) 0.0036(10) 0.0076(10) 0.0026(9)
C29 0.0227(14) 0.0170(13) 0.0383(16) 0.0007(11) 0.0108(12) 0.0000(12)
C30 0.0340(16) 0.0176(13) 0.0367(17) 0.0022(11) 0.0200(13) 0.0041(11)
C31 0.0401(16) 0.0232(13) 0.0238(13) 0.0040(11) 0.0153(12) 0.0032(10)
C32 0.0292(13) 0.0198(12) 0.0236(13) 0.0010(10) 0.0086(11) 0.0000(10)
O33 0.0164(8) 0.0219(9) 0.0175(8) -0.0040(7) 0.0042(7) 0.0027(6)

loop_
_atom_type_symbol
_atom_type_description
_atom_type_scat_dispersion_real
_atom_type_scat_dispersion_imag
_atom_type_scat_source
C C 0.0033 0.0016 'International Tables Vol C Tables 4.2.6.8 and 6.1.1.4'
H H 0.0000 0.0000 'International Tables Vol C Tables 4.2.6.8 and 6.1.1.4'
N N 0.0061 0.0033 'International Tables Vol C Tables 4.2.6.8 and 6.1.1.4'
Ni Ni 0.3393 1.1124 'International Tables Vol C Tables 4.2.6.8 and 6.1.1.4'
O O 0.0106 0.0060 'International Tables Vol C Tables 4.2.6.8 and 6.1.1.4'

loop_
_geom_angle_atom_site_label_1
_geom_angle_atom_site_label_2
_geom_angle_atom_site_label_3
_geom_angle
O21 Ni1 O1 179.03(7)
O21 Ni1 N5 97.42(7)
O1 Ni1 N5 82.24(7)
O21 Ni1 N25 82.71(7)
O1 Ni1 N25 97.64(7)
N5 Ni1 N25 179.38(8)
O21 Ni1 O33 92.85(6)
O1 Ni1 O33 88.04(7)
N5 Ni1 O33 86.75(7)
N25 Ni1 O33 92.64(7)
O21 Ni1 O13 86.82(6)
O1 Ni1 O13 92.29(6)
N5 Ni1 O13 92.84(7)
N25 Ni1 O13 87.77(7)
O33 Ni1 O13 179.43(7)
C2 O1 Ni1 115.66(14)
O3 C2 O1 124.1(2)
O3 C2 C4 118.74(19)
O1 C2 C4 116.99(19)
N5 C4 C6 115.3(2)
N5 C4 C2 109.68(17)
C6 C4 C2 112.15(19)
N5 C4 H4 106.4
C6 C4 H4 106.4
C2 C4 H4 106.4
C4 N5 Ni1 109.17(14)
C4 N5 H5A 109.8
Ni1 N5 H5A 109.8
C4 N5 H5B 109.8
Ni1 N5 H5B 109.8
H5A N5 H5B 108.3
C4 C6 C7 116.5(2)
C4 C6 H6A 108.2
C7 C6 H6A 108.2
C4 C6 H6B 108.2
C7 C6 H6B 108.2
H6A C6 H6B 107.3
C8 C7 C12 118.1(2)
C8 C7 C6 118.4(2)
C12 C7 C6 123.5(2)
C9 C8 C7 121.6(2)
C9 C8 H8 119.2
C7 C8 H8 119.2
C8 C9 C10 120.0(3)
C8 C9 H9 120.0
C10 C9 H9 120.0
C11 C10 C9 119.5(2)
C11 C10 H10 120.3
C9 C10 H10 120.3
C10 C11 C12 120.1(2)
C10 C11 H11 119.9
C12 C11 H11 119.9
C7 C12 C11 120.7(2)
C7 C12 H12 119.6
C11 C12 H12 119.6
Ni1 O13 H13A 118.2(18)
Ni1 O13 H13B 109.7(18)
H13A O13 H13B 105(2)
C22 O21 Ni1 116.26(14)
O23 C22 O21 124.3(2)
O23 C22 C24 117.1(2)
O21 C22 C24 118.5(2)
N25 C24 C26 111.88(18)
N25 C24 C22 111.37(18)
C26 C24 C22 107.21(18)
N25 C24 H24 108.8
C26 C24 H24 108.8
C22 C24 H24 108.8
C24 N25 Ni1 110.76(14)
C24 N25 H25A 109.5
Ni1 N25 H25A 109.5
C24 N25 H25B 109.5
Ni1 N25 H25B 109.5
H25A N25 H25B 108.1
C27 C26 C24 115.33(19)
C27 C26 H26A 108.4
C24 C26 H26A 108.4
C27 C26 H26B 108.4
C24 C26 H26B 108.4
H26A C26 H26B 107.5
C32 C27 C28 118.4(2)
C32 C27 C26 121.0(2)
C28 C27 C26 120.6(2)
C29 C28 C27 120.7(2)
C29 C28 H28 119.7
C27 C28 H28 119.7
C30 C29 C28 119.9(3)
C30 C29 H29 120.0
C28 C29 H29 120.0
C29 C30 C31 120.1(2)
C29 C30 H30 120.0
C31 C30 H30 120.0
C30 C31 C32 119.8(2)
C30 C31 H31 120.1
C32 C31 H31 120.1
C27 C32 C31 121.2(2)
C27 C32 H32 119.4
C31 C32 H32 119.4
Ni1 O33 H33A 105.4(19)
Ni1 O33 H33B 115.5(17)
H33A O33 H33B 114(3)

loop_
_geom_bond_atom_site_label_1
_geom_bond_atom_site_label_2
_geom_bond_distance
Ni1 O21 2.0223(16)
Ni1 O1 2.0421(16)
Ni1 N5 2.0642(18)
Ni1 N25 2.0731(18)
Ni1 O33 2.1139(17)
Ni1 O13 2.1171(17)
O1 C2 1.272(3)
C2 O3 1.245(3)
C2 C4 1.546(3)
C4 N5 1.492(3)
C4 C6 1.510(3)
C4 H4 1.0000
N5 H5A 0.9200
N5 H5B 0.9200
C6 C7 1.526(3)
C6 H6A 0.9900
C6 H6B 0.9900
C7 C8 1.390(3)
C7 C12 1.391(3)
C8 C9 1.386(4)
C8 H8 0.9500
C9 C10 1.386(4)
C9 H9 0.9500
C10 C11 1.385(4)
C10 H10 0.9500
C11 C12 1.402(3)
C11 H11 0.9500
C12 H12 0.9500
O13 H13A 0.839(17)
O13 H13B 0.861(17)
O21 C22 1.274(3)
C22 O23 1.249(3)
C22 C24 1.541(3)
C24 N25 1.484(3)
C24 C26 1.532(3)
C24 H24 1.0000
N25 H25A 0.9200
N25 H25B 0.9200
C26 C27 1.510(3)
C26 H26A 0.9900
C26 H26B 0.9900
C27 C32 1.388(3)
C27 C28 1.401(3)
C28 C29 1.395(4)
C28 H28 0.9500
C29 C30 1.381(4)
C29 H29 0.9500
C30 C31 1.389(4)
C30 H30 0.9500
C31 C32 1.392(3)
C31 H31 0.9500
C32 H32 0.9500
O33 H33A 0.833(17)
O33 H33B 0.829(17)

loop_
_geom_hbond_atom_site_label_D
_geom_hbond_atom_site_label_H
_geom_hbond_atom_site_label_A
_geom_hbond_site_symmetry_A
_geom_hbond_distance_DH
_geom_hbond_distance_HA
_geom_hbond_distance_DA
_geom_hbond_angle_DHA
O13 H13A O1 1_455 0.839(17) 1.950(18) 2.747(2) 159(2)
O13 H13B O23 1_554 0.861(17) 1.88(2) 2.658(2) 150(3)
O33 H33A O3 1_556 0.833(17) 1.883(19) 2.691(2) 163(3)
O33 H33B O21 1_655 0.829(17) 1.971(19) 2.748(2) 156(2)
N5 H5B O1 1_455 0.92 2.49 3.359(2) 156.5
N5 H5A O3 1_556 0.92 2.39 3.193(3) 146.6
N25 H25A O13 1_655 0.92 2.57 3.148(2) 121.8
N25 H25A O21 1_655 0.92 2.47 3.310(2) 152.6
N25 H25B O23 1_554 0.92 2.36 3.181(3) 148.8
